data_4500466
loop_
_publ_author_name
'Sun, Di'
'Wei, Zhan-Hua'
'Wang, Dan-Feng'
'Zhang, Na'
'Huang, Rong-Bin'
'Zheng, Lan-Sun'

_publ_section_title
;
 Acetonitrile-Templated Assembly of a Laminar Silver(I) Phthalate
 Coordination Polymer
;
_journal_issue 5
_journal_name_full 'Crystal Growth &amp; Design'
_journal_page_first 1427
_journal_paper_doi 10.1021/cg101562p
_journal_volume 11
_journal_year 2011
_chemical_formula_moiety 'C8 H6 Ag2 O5'
_chemical_formula_sum 'C8 H6 Ag2 O5'
_chemical_formula_weight 397.87
_chemical_name_systematic
; 
 ? 
;
_space_group_IT_number 14
_symmetry_cell_setting monoclinic
_symmetry_space_group_name_Hall '-P 2ybc'
_symmetry_space_group_name_H-M 'P 1 21/c 1'
_atom_sites_solution_hydrogens geom
_atom_sites_solution_primary direct
_atom_sites_solution_secondary difmap
_audit_creation_method SHELXL-97
_cell_angle_alpha 90.00
_cell_angle_beta 108.00(3)
_cell_angle_gamma 90.00
_cell_formula_units_Z 4
_cell_length_a 11.870(2)
_cell_length_b 6.5949(13)
_cell_length_c 12.665(3)
_cell_measurement_reflns_used 6732
_cell_measurement_temperature 173(2)
_cell_measurement_theta_max 54.95
_cell_measurement_theta_min 6.61
_cell_volume 942.9(4)
_computing_cell_refinement RAPID-AUTO
_computing_data_collection 'RAPID-AUTO (Rigaku Corporation, 1998)'
_computing_data_reduction 'CrystalStructure (Rigaku/MSC and Rigaku Corporation, 2002)'
_computing_molecular_graphics 'SHELXL-97 (Sheldrick, 1997)'
_computing_publication_material 'SHELXL-97 (Sheldrick, 1997)'
_computing_structure_refinement 'SHELXL-97 (Sheldrick, 1997)'
_computing_structure_solution 'SHELXS-97 (Sheldrick, 1997)'
_diffrn_ambient_temperature 173(2)
_diffrn_measured_fraction_theta_full 0.985
_diffrn_measured_fraction_theta_max 0.985
_diffrn_measurement_device_type 'Rigaku RAXIS-RAPID'
_diffrn_measurement_method '\w scan'
_diffrn_radiation_source 'fine-focus sealed tube'
_diffrn_radiation_type MoK\a
_diffrn_radiation_wavelength 0.71073
_diffrn_reflns_av_R_equivalents 0.0549
_diffrn_reflns_av_sigmaI/netI 0.0550
_diffrn_reflns_limit_h_max 14
_diffrn_reflns_limit_h_min -14
_diffrn_reflns_limit_k_max 5
_diffrn_reflns_limit_k_min -7
_diffrn_reflns_limit_l_max 15
_diffrn_reflns_limit_l_min -15
_diffrn_reflns_number 5824
_diffrn_reflns_theta_full 24.99
_diffrn_reflns_theta_max 24.99
_diffrn_reflns_theta_min 3.31
_exptl_absorpt_coefficient_mu 4.148
_exptl_absorpt_correction_T_max 0.7326
_exptl_absorpt_correction_T_min 0.6818
_exptl_absorpt_correction_type multi-scan
_exptl_absorpt_process_details 'ABSCOR (Higashi, 1995)'
_exptl_crystal_colour colorless
_exptl_crystal_density_diffrn 2.803
_exptl_crystal_density_method 'not measured'
_exptl_crystal_description block
_exptl_crystal_F_000 752
_exptl_crystal_size_max 0.10
_exptl_crystal_size_mid 0.10
_exptl_crystal_size_min 0.08
_refine_diff_density_max 0.808
_refine_diff_density_min -0.988
_refine_diff_density_rms 0.179
_refine_ls_extinction_method none
_refine_ls_goodness_of_fit_ref 1.093
_refine_ls_hydrogen_treatment constr
_refine_ls_matrix_type full
_refine_ls_number_parameters 136
_refine_ls_number_reflns 1625
_refine_ls_number_restraints 0
_refine_ls_restrained_S_all 1.093
_refine_ls_R_factor_all 0.0310
_refine_ls_R_factor_gt 0.0293
_refine_ls_shift/su_max 0.004
_refine_ls_shift/su_mean 0.001
_refine_ls_structure_factor_coef Fsqd
_refine_ls_weighting_details 'calc w=1/[\s^2^(Fo^2^)+(0.0218P)^2^+3.2134P] where P=(Fo^2^+2Fc^2^)/3'
_refine_ls_weighting_scheme calc
_refine_ls_wR_factor_gt 0.0714
_refine_ls_wR_factor_ref 0.0756
_reflns_number_gt 1546
_reflns_number_total 1625
_reflns_threshold_expression >2sigma(I)
_cod_data_source_file cg101562p_si_002.cif
_cod_data_source_block p2
_cod_original_cell_volume 942.9(3)
_cod_original_sg_symbol_Hall '-P 2ybc '
_cod_original_sg_symbol_H-M 'P 21/c'
_cod_database_code 4500466

loop_
_symmetry_equiv_pos_as_xyz
'x, y, z'
'-x, y+1/2, -z+1/2'
'-x, -y, -z'
'x, -y-1/2, z-1/2'

loop_
_atom_site_label
_atom_site_type_symbol
_atom_site_fract_x
_atom_site_fract_y
_atom_site_fract_z
_atom_site_U_iso_or_equiv
_atom_site_adp_type
_atom_site_occupancy
_atom_site_symmetry_multiplicity
_atom_site_calc_flag
_atom_site_refinement_flags
Ag1 Ag 0.46272(3) 0.17720(6) 0.41657(3) 0.02404(15) Uani 1 1 d .
Ag2 Ag 0.43946(3) 0.61090(6) 0.28793(3) 0.02401(15) Uani 1 1 d .
C1 C 0.7906(4) 0.7397(7) 0.4789(3) 0.0143(9) Uani 1 1 d .
C2 C 0.7781(4) 0.5415(7) 0.5171(3) 0.0167(9) Uani 1 1 d .
C3 C 0.8700(4) 0.4609(8) 0.6019(4) 0.0260(11) Uani 1 1 d .
H3A H 0.8607 0.3305 0.6299 0.031 Uiso 1 1 calc R
C4 C 0.9752(4) 0.5643(9) 0.6472(4) 0.0298(12) Uani 1 1 d .
H4A H 1.0384 0.5028 0.7033 0.036 Uiso 1 1 calc R
C5 C 0.9879(4) 0.7598(9) 0.6101(4) 0.0278(11) Uani 1 1 d .
H5A H 1.0588 0.8344 0.6418 0.033 Uiso 1 1 calc R
C6 C 0.8953(4) 0.8427(7) 0.5265(4) 0.0201(10) Uani 1 1 d .
H6A H 0.9040 0.9753 0.5007 0.024 Uiso 1 1 calc R
C7 C 0.6702(4) 0.4164(7) 0.4657(4) 0.0174(9) Uani 1 1 d .
C8 C 0.6925(4) 0.8440(7) 0.3907(3) 0.0173(9) Uani 1 1 d .
O1 O 0.7234(3) 0.9511(6) 0.3219(3) 0.0246(8) Uani 1 1 d .
O1W O 0.2922(4) 0.0631(7) 0.3187(3) 0.0394(9) Uani 1 1 d .
H1WB H 0.2426 0.1600 0.3022 0.047 Uiso 1 1 d R
H1WA H 0.2983 0.0092 0.2598 0.047 Uiso 1 1 d R
O2 O 0.5871(3) 0.8286(5) 0.3935(3) 0.0206(7) Uani 1 1 d .
O3 O 0.6297(3) 0.4087(5) 0.3611(2) 0.0228(7) Uani 1 1 d .
O4 O 0.6264(3) 0.3192(6) 0.5295(3) 0.0269(8) Uani 1 1 d .

loop_
_atom_site_aniso_label
_atom_site_aniso_U_11
_atom_site_aniso_U_22
_atom_site_aniso_U_33
_atom_site_aniso_U_23
_atom_site_aniso_U_13
_atom_site_aniso_U_12
Ag1 0.0223(2) 0.0242(3) 0.0226(2) -0.00109(15) 0.00267(16) -0.00616(15)
Ag2 0.0208(2) 0.0209(3) 0.0242(2) -0.00460(14) -0.00191(16) -0.00174(14)
C1 0.015(2) 0.016(2) 0.0126(19) 0.0001(17) 0.0047(17) 0.0007(18)
C2 0.019(2) 0.013(2) 0.017(2) 0.0015(18) 0.0049(17) 0.0010(18)
C3 0.026(2) 0.021(3) 0.027(2) 0.011(2) 0.001(2) 0.003(2)
C4 0.020(2) 0.037(3) 0.027(2) 0.009(2) -0.002(2) -0.001(2)
C5 0.018(2) 0.040(3) 0.023(2) 0.001(2) 0.0026(19) -0.008(2)
C6 0.022(2) 0.017(2) 0.021(2) 0.0023(19) 0.0067(19) -0.003(2)
C7 0.017(2) 0.012(2) 0.022(2) -0.0004(18) 0.0034(18) 0.0019(18)
C8 0.018(2) 0.014(2) 0.018(2) -0.0016(18) 0.0037(18) 0.0014(18)
O1 0.0227(17) 0.029(2) 0.0218(16) 0.0101(15) 0.0063(14) -0.0017(15)
O1W 0.040(2) 0.037(2) 0.041(2) -0.0077(18) 0.0114(18) -0.0051(19)
O2 0.0125(15) 0.027(2) 0.0204(15) -0.0022(14) 0.0023(13) -0.0016(13)
O3 0.0269(18) 0.021(2) 0.0178(15) -0.0020(13) 0.0027(13) -0.0053(14)
O4 0.0273(18) 0.031(2) 0.0219(16) 0.0040(15) 0.0063(15) -0.0108(15)

loop_
_atom_type_symbol
_atom_type_description
_atom_type_scat_dispersion_real
_atom_type_scat_dispersion_imag
_atom_type_scat_source
C C 0.0033 0.0016 'International Tables Vol C Tables 4.2.6.8 and 6.1.1.4'
H H 0.0000 0.0000 'International Tables Vol C Tables 4.2.6.8 and 6.1.1.4'
O O 0.0106 0.0060 'International Tables Vol C Tables 4.2.6.8 and 6.1.1.4'
Ag Ag -0.8971 1.1015 'International Tables Vol C Tables 4.2.6.8 and 6.1.1.4'

loop_
_geom_angle_atom_site_label_1
_geom_angle_atom_site_label_2
_geom_angle_atom_site_label_3
_geom_angle
_geom_angle_site_symmetry_1
_geom_angle_site_symmetry_3
_geom_angle_publ_flag
O1W Ag1 O4 172.56(14) . . y
O1W Ag1 Ag1 98.54(12) . 3_656 y
O4 Ag1 Ag1 82.55(9) . 3_656 y
O1W Ag1 Ag2 89.89(10) . 2_645 y
O4 Ag1 Ag2 96.62(9) . 2_645 y
Ag1 Ag1 Ag2 110.70(2) 3_656 2_645 y
O1W Ag1 Ag2 95.71(12) . . y
O4 Ag1 Ag2 82.81(9) . . y
Ag1 Ag1 Ag2 165.21(2) 3_656 . y
Ag2 Ag1 Ag2 73.106(13) 2_645 . y
O1 Ag2 O2 169.74(12) 2_645 . y
O1 Ag2 O3 118.32(12) 2_645 . y
O2 Ag2 O3 71.88(11) . . y
O1 Ag2 Ag1 91.21(8) 2_645 2_655 y
O2 Ag2 Ag1 89.04(8) . 2_655 y
O3 Ag2 Ag1 82.07(7) . 2_655 y
O1 Ag2 Ag1 79.80(10) 2_645 . y
O2 Ag2 Ag1 108.67(8) . . y
O3 Ag2 Ag1 55.13(7) . . y
Ag1 Ag2 Ag1 122.132(17) 2_655 . y
C6 C1 C2 118.7(4) . . ?
C6 C1 C8 118.9(4) . . ?
C2 C1 C8 122.4(4) . . ?
C3 C2 C1 118.7(4) . . ?
C3 C2 C7 119.5(4) . . ?
C1 C2 C7 121.8(4) . . ?
C2 C3 C4 121.9(5) . . ?
C2 C3 H3A 119.0 . . ?
C4 C3 H3A 119.0 . . ?
C3 C4 C5 119.6(4) . . ?
C3 C4 H4A 120.2 . . ?
C5 C4 H4A 120.2 . . ?
C6 C5 C4 118.7(4) . . ?
C6 C5 H5A 120.7 . . ?
C4 C5 H5A 120.7 . . ?
C5 C6 C1 122.3(4) . . ?
C5 C6 H6A 118.8 . . ?
C1 C6 H6A 118.8 . . ?
O3 C7 O4 123.5(4) . . ?
O3 C7 C2 118.5(4) . . ?
O4 C7 C2 117.9(4) . . ?
O1 C8 O2 124.4(4) . . ?
O1 C8 C1 116.4(4) . . ?
O2 C8 C1 119.0(4) . . ?
C8 O1 Ag2 108.0(3) . 2_655 ?
Ag1 O1W H1WB 109.5 . . ?
Ag1 O1W H1WA 109.4 . . ?
H1WB O1W H1WA 109.8 . . ?
C8 O2 Ag2 127.3(3) . . ?
C7 O3 Ag2 111.7(3) . . ?
C7 O4 Ag1 104.6(3) . . ?

loop_
_geom_bond_atom_site_label_1
_geom_bond_atom_site_label_2
_geom_bond_distance
_geom_bond_site_symmetry_2
_geom_bond_publ_flag
Ag1 O1W 2.156(4) . y
Ag1 O4 2.231(4) . y
Ag1 Ag1 3.0912(9) 3_656 y
Ag1 Ag2 3.1792(9) 2_645 y
Ag1 Ag2 3.2609(8) . y
Ag2 O1 2.263(3) 2_645 y
Ag2 O2 2.339(3) . y
Ag2 O3 2.538(4) . y
Ag2 Ag1 3.1792(9) 2_655 y
C1 C6 1.381(6) . ?
C1 C2 1.417(6) . ?
C1 C8 1.508(6) . ?
C2 C3 1.379(6) . ?
C2 C7 1.493(6) . ?
C3 C4 1.382(7) . ?
C3 H3A 0.9500 . ?
C4 C5 1.396(8) . ?
C4 H4A 0.9500 . ?
C5 C6 1.382(7) . ?
C5 H5A 0.9500 . ?
C6 H6A 0.9500 . ?
C7 O3 1.262(5) . ?
C7 O4 1.264(6) . ?
C8 O1 1.261(6) . ?
C8 O2 1.266(6) . ?
O1 Ag2 2.263(3) 2_655 ?
O1W H1WB 0.8500 . ?
O1W H1WA 0.8500 . ?
